data_7703294
loop_
_publ_author_name
'Chai, Siqian'
'Xiong, Jianbo'
'Zheng, Yongshen'
'Shi, Rongchao'
'Xu, Jialiang'

_publ_section_title
;
 Dielectric phase transition of an A<sub>2</sub>BX<sub>4</sub>-type
 perovskite with a pentahedral to octahedral transformation.
;
_journal_issue 7
_journal_name_full 'Dalton transactions (Cambridge, England : 2003)'
_journal_page_first 2218
_journal_page_last 2224
_journal_paper_doi 10.1039/c9dt04270a
_journal_volume 49
_journal_year 2020
_chemical_formula_sum 'C10 H24 Br4 N2 Pb'
_chemical_formula_weight 699.14
_space_group_crystal_system orthorhombic
_space_group_IT_number 62
_space_group_name_Hall '-P 2ac 2n'
_space_group_name_H-M_alt 'P n m a'
_atom_sites_solution_hydrogens geom
_audit_creation_method SHELXL-2018/3
_audit_update_record
;
2020-01-10 deposited with the CCDC.	2020-01-15 downloaded from the CCDC.
;
_cell_angle_alpha 90
_cell_angle_beta 90
_cell_angle_gamma 90
_cell_formula_units_Z 4
_cell_length_a 12.15(5)
_cell_length_b 24.90(7)
_cell_length_c 6.200(10)
_cell_measurement_reflns_used 5221
_cell_measurement_temperature 210(2)
_cell_measurement_theta_max 53.12
_cell_measurement_theta_min 6.30
_cell_volume 1876(10)
_computing_cell_refinement 'Bruker SAINT'
_computing_data_collection 'Bruker APEX2'
_computing_data_reduction 'Bruker SAINT'
_computing_molecular_graphics 'Bruker SHELXTL'
_computing_publication_material 'Bruker SHELXTL'
_computing_structure_refinement 'SHELXL-2018/3 (Sheldrick, 2018)'
_computing_structure_solution 'SHELXT 2014/4 (Sheldrick, 2014)'
_diffrn_ambient_temperature 210(2)
_diffrn_measured_fraction_theta_full 0.973
_diffrn_measured_fraction_theta_max 0.973
_diffrn_measurement_device_type 'Bruker APEX-II CCD'
_diffrn_measurement_method '\f and \w scans'
_diffrn_radiation_type GaK\a
_diffrn_radiation_wavelength 1.34139
_diffrn_reflns_av_unetI/netI 0.0634
_diffrn_reflns_Laue_measured_fraction_full 0.973
_diffrn_reflns_Laue_measured_fraction_max 0.973
_diffrn_reflns_limit_h_max 14
_diffrn_reflns_limit_h_min 0
_diffrn_reflns_limit_k_max 28
_diffrn_reflns_limit_k_min -28
_diffrn_reflns_limit_l_max 7
_diffrn_reflns_limit_l_min 0
_diffrn_reflns_number 1531
_diffrn_reflns_point_group_measured_fraction_full 0.973
_diffrn_reflns_point_group_measured_fraction_max 0.973
_diffrn_reflns_theta_full 51.237
_diffrn_reflns_theta_max 51.237
_diffrn_reflns_theta_min 3.088
_diffrn_standards_number 0
_exptl_absorpt_coefficient_mu 18.290
_exptl_absorpt_correction_T_max 0.7519
_exptl_absorpt_correction_T_min 0.3137
_exptl_absorpt_correction_type multi-scan
_exptl_absorpt_process_details sadabs
_exptl_crystal_colour colorless
_exptl_crystal_density_diffrn 2.476
_exptl_crystal_description plate
_exptl_crystal_F_000 1280
_exptl_crystal_size_max 0.210
_exptl_crystal_size_mid 0.180
_exptl_crystal_size_min 0.150
_refine_diff_density_max 5.263
_refine_diff_density_min -3.561
_refine_diff_density_rms 0.491
_refine_ls_extinction_method none
_refine_ls_goodness_of_fit_ref 1.071
_refine_ls_hydrogen_treatment constr
_refine_ls_matrix_type full
_refine_ls_number_parameters 137
_refine_ls_number_reflns 1531
_refine_ls_number_restraints 288
_refine_ls_restrained_S_all 0.977
_refine_ls_R_factor_all 0.1512
_refine_ls_R_factor_gt 0.1272
_refine_ls_shift/su_max 0.000
_refine_ls_shift/su_mean 0.000
_refine_ls_structure_factor_coef Fsqd
_refine_ls_weighting_details 'w=1/[\s^2^(Fo^2^)+(0.1080P)^2^+298.2738P] where P=(Fo^2^+2Fc^2^)/3'
_refine_ls_weighting_scheme calc
_refine_ls_wR_factor_gt 0.3062
_refine_ls_wR_factor_ref 0.3235
_reflns_Friedel_coverage 0.000
_reflns_number_gt 1187
_reflns_number_total 1531
_reflns_threshold_expression 'I > 2\s(I)'
_cod_data_source_file c9dt04270a2.cif
_cod_data_source_block platon_tw
_cod_depositor_comments 'Adding full bibliography for 7703293--7703296.cif.'
_cod_original_cell_volume 1875(9)
_cod_database_code 7703294
_shelx_shelxl_version_number 2018/3
_shelx_space_group_comment
;
The symmetry employed for this shelxl refinement is uniquely defined
by the following loop, which should always be used as a source of
symmetry information in preference to the above space-group names.
They are only intended as comments.
;
_shelx_estimated_absorpt_t_min 0.114
_shelx_estimated_absorpt_t_max 0.170

loop_
_space_group_symop_operation_xyz
'x, y, z'
'-x+1/2, -y, z+1/2'
'-x, y+1/2, -z'
'x+1/2, -y+1/2, -z+1/2'
'-x, -y, -z'
'x-1/2, y, -z-1/2'
'x, -y-1/2, z'
'-x-1/2, y-1/2, z-1/2'

loop_
_atom_site_label
_atom_site_type_symbol
_atom_site_fract_x
_atom_site_fract_y
_atom_site_fract_z
_atom_site_U_iso_or_equiv
_atom_site_adp_type
_atom_site_occupancy
_atom_site_site_symmetry_order
_atom_site_calc_flag
_atom_site_refinement_flags_posn
_atom_site_refinement_flags_adp
_atom_site_refinement_flags_occupancy
_atom_site_disorder_assembly
_atom_site_disorder_group
Pb1 Pb 0.62799(16) 0.250000 0.2964(3) 0.0418(7) Uani 1 2 d S T P . .
Br1 Br 0.3798(5) 0.250000 0.2470(12) 0.0684(18) Uani 1 2 d S T P . .
Br2 Br 0.6289(6) 0.250000 0.7736(8) 0.070(2) Uani 1 2 d S T P . .
Br3 Br 0.6290(5) 0.3720(2) 0.3401(10) 0.0926(19) Uani 1 1 d . . . . .
C1 C 0.882(8) 0.351(4) 0.774(13) 0.081(14) Uani 0.5 1 d D U P A 1
H1A H 0.948801 0.349071 0.863186 0.097 Uiso 0.5 1 calc R U P A 1
H1B H 0.859846 0.314191 0.739016 0.097 Uiso 0.5 1 calc R U P A 1
C2 C 0.908(9) 0.380(3) 0.572(13) 0.078(14) Uani 0.5 1 d D U P A 1
H2A H 0.841182 0.386170 0.485757 0.094 Uiso 0.5 1 calc R U P A 1
H2B H 0.961921 0.360736 0.484498 0.094 Uiso 0.5 1 calc R U P A 1
C3 C 0.953(7) 0.432(3) 0.654(18) 0.083(14) Uani 0.5 1 d D U P A 1
H3A H 1.001795 0.426236 0.778425 0.100 Uiso 0.5 1 calc R U P A 1
H3B H 0.992466 0.451659 0.541459 0.100 Uiso 0.5 1 calc R U P A 1
C4 C 0.848(8) 0.457(4) 0.714(14) 0.088(14) Uani 0.5 1 d D U P A 1
H4A H 0.854754 0.496471 0.719211 0.106 Uiso 0.5 1 calc R U P A 1
H4B H 0.788910 0.447517 0.613683 0.106 Uiso 0.5 1 calc R U P A 1
C5 C 0.828(10) 0.435(3) 0.932(13) 0.088(14) Uani 0.5 1 d D U P A 1
H5A H 0.769730 0.454733 1.005813 0.106 Uiso 0.5 1 calc R U P A 1
H5B H 0.894998 0.436119 1.018870 0.106 Uiso 0.5 1 calc R U P A 1
N1 N 0.793(7) 0.378(3) 0.896(14) 0.085(13) Uani 0.5 1 d D U P A 1
H1C H 0.782762 0.361440 1.023169 0.102 Uiso 0.5 1 calc R U P A 1
H1D H 0.730124 0.376953 0.820714 0.102 Uiso 0.5 1 calc R U P A 1
C1' C 0.860(8) 0.351(4) 0.723(12) 0.078(14) Uani 0.5 1 d D U P B 2
H1'1 H 0.871214 0.312374 0.740512 0.094 Uiso 0.5 1 calc R U P B 2
H1'2 H 0.791568 0.356899 0.642336 0.094 Uiso 0.5 1 calc R U P B 2
C2' C 0.954(7) 0.376(3) 0.608(18) 0.081(14) Uani 0.5 1 d D U P B 2
H2'1 H 0.965646 0.357895 0.468640 0.097 Uiso 0.5 1 calc R U P B 2
H2'2 H 1.021562 0.372157 0.693833 0.097 Uiso 0.5 1 calc R U P B 2
C3' C 0.925(10) 0.433(3) 0.577(13) 0.084(14) Uani 0.5 1 d D U P B 2
H3'1 H 0.986109 0.452308 0.508835 0.101 Uiso 0.5 1 calc R U P B 2
H3'2 H 0.859883 0.436304 0.484888 0.101 Uiso 0.5 1 calc R U P B 2
C4' C 0.902(8) 0.456(4) 0.794(13) 0.086(14) Uani 0.5 1 d D U P B 2
H4'1 H 0.964165 0.448349 0.891276 0.103 Uiso 0.5 1 calc R U P B 2
H4'2 H 0.891747 0.494509 0.784807 0.103 Uiso 0.5 1 calc R U P B 2
C5' C 0.801(7) 0.429(3) 0.876(19) 0.091(14) Uani 0.5 1 d D U P B 2
H5'1 H 0.745050 0.424961 0.763310 0.109 Uiso 0.5 1 calc R U P B 2
H5'2 H 0.769641 0.448145 1.000245 0.109 Uiso 0.5 1 calc R U P B 2
N1' N 0.855(7) 0.378(3) 0.936(11) 0.085(13) Uani 0.5 1 d D U P B 2
H2C H 0.922003 0.383144 0.991615 0.102 Uiso 0.5 1 calc R U P B 2
H2D H 0.813320 0.359076 1.029796 0.102 Uiso 0.5 1 calc R U P B 2

loop_
_atom_site_aniso_label
_atom_site_aniso_U_11
_atom_site_aniso_U_22
_atom_site_aniso_U_33
_atom_site_aniso_U_23
_atom_site_aniso_U_13
_atom_site_aniso_U_12
Pb1 0.0482(12) 0.0469(12) 0.0304(11) 0.000 -0.0127(8) 0.000
Br1 0.050(3) 0.054(3) 0.101(5) 0.000 0.010(3) 0.000
Br2 0.139(6) 0.051(3) 0.019(2) 0.000 -0.012(3) 0.000
Br3 0.114(4) 0.058(3) 0.107(4) 0.018(3) -0.010(4) 0.005(3)
C1 0.10(2) 0.07(2) 0.07(2) 0.00(2) 0.01(2) -0.01(2)
C2 0.09(3) 0.08(2) 0.06(2) -0.01(2) 0.01(2) -0.02(2)
C3 0.10(2) 0.07(2) 0.08(2) -0.01(2) 0.00(2) -0.02(2)
C4 0.10(3) 0.08(2) 0.09(2) 0.00(2) 0.00(2) 0.00(2)
C5 0.10(2) 0.09(2) 0.08(2) 0.00(2) 0.01(2) 0.00(2)
N1 0.10(2) 0.09(2) 0.07(2) 0.01(2) 0.02(2) 0.00(2)
C1' 0.09(2) 0.07(2) 0.07(2) 0.00(2) 0.00(2) -0.01(2)
C2' 0.10(3) 0.07(2) 0.07(2) -0.01(2) 0.01(2) -0.01(2)
C3' 0.10(2) 0.07(2) 0.08(2) 0.00(2) 0.01(2) -0.01(2)
C4' 0.10(3) 0.08(2) 0.08(2) 0.00(2) 0.00(2) 0.00(2)
C5' 0.10(2) 0.09(2) 0.08(2) 0.00(2) 0.01(2) 0.00(2)
N1' 0.10(2) 0.09(2) 0.07(2) 0.01(2) 0.01(2) -0.01(2)

loop_
_atom_type_symbol
_atom_type_description
_atom_type_scat_dispersion_real
_atom_type_scat_dispersion_imag
_atom_type_scat_source
C C 0.0137 0.0067 'International Tables Vol C Tables 4.2.6.8 and 6.1.1.4'
H H 0.0000 0.0000 'International Tables Vol C Tables 4.2.6.8 and 6.1.1.4'
N N 0.0241 0.0134 'International Tables Vol C Tables 4.2.6.8 and 6.1.1.4'
Br Br -0.9338 1.0006 'International Tables Vol C Tables 4.2.6.8 and 6.1.1.4'
Pb Pb -4.4950 6.8412 'International Tables Vol C Tables 4.2.6.8 and 6.1.1.4'

loop_
_geom_angle_atom_site_label_1
_geom_angle_atom_site_label_2
_geom_angle_atom_site_label_3
_geom_angle
_geom_angle_site_symmetry_1
_geom_angle_site_symmetry_3
Br2 Pb1 Br1 96.0(2) . .
Br2 Pb1 Br3 84.91(13) . 7_565
Br1 Pb1 Br3 90.74(12) . 7_565
Br2 Pb1 Br3 84.91(13) . .
Br1 Pb1 Br3 90.74(12) . .
Br3 Pb1 Br3 169.8(3) 7_565 .
Br2 Pb1 Br1 94.8(2) . 6_656
Br1 Pb1 Br1 169.16(8) . 6_656
Br3 Pb1 Br1 90.21(12) 7_565 6_656
Br3 Pb1 Br1 90.22(12) . 6_656
Pb1 Br1 Pb1 179.2(3) . 6_556
C2 C1 N1 111(8) . .
C2 C1 H1A 109.4 . .
N1 C1 H1A 109.4 . .
C2 C1 H1B 109.4 . .
N1 C1 H1B 109.4 . .
H1A C1 H1B 108.0 . .
C1 C2 C3 102(8) . .
C1 C2 H2A 111.3 . .
C3 C2 H2A 111.3 . .
C1 C2 H2B 111.3 . .
C3 C2 H2B 111.3 . .
H2A C2 H2B 109.2 . .
C4 C3 C2 98(8) . .
C4 C3 H3A 112.2 . .
C2 C3 H3A 112.2 . .
C4 C3 H3B 112.2 . .
C2 C3 H3B 112.2 . .
H3A C3 H3B 109.8 . .
C5 C4 C3 102(9) . .
C5 C4 H4A 111.4 . .
C3 C4 H4A 111.4 . .
C5 C4 H4B 111.4 . .
C3 C4 H4B 111.4 . .
H4A C4 H4B 109.2 . .
C4 C5 N1 106(7) . .
C4 C5 H5A 110.6 . .
N1 C5 H5A 110.6 . .
C4 C5 H5B 110.6 . .
N1 C5 H5B 110.6 . .
H5A C5 H5B 108.7 . .
C1 N1 C5 108(8) . .
C1 N1 H1C 110.2 . .
C5 N1 H1C 110.2 . .
C1 N1 H1D 110.2 . .
C5 N1 H1D 110.2 . .
H1C N1 H1D 108.5 . .
C2' C1' N1' 106(8) . .
C2' C1' H1'1 110.5 . .
N1' C1' H1'1 110.5 . .
C2' C1' H1'2 110.5 . .
N1' C1' H1'2 110.5 . .
H1'1 C1' H1'2 108.7 . .
C1' C2' C3' 106(8) . .
C1' C2' H2'1 110.6 . .
C3' C2' H2'1 110.6 . .
C1' C2' H2'2 110.6 . .
C3' C2' H2'2 110.6 . .
H2'1 C2' H2'2 108.7 . .
C4' C3' C2' 107(8) . .
C4' C3' H3'1 110.3 . .
C2' C3' H3'1 110.3 . .
C4' C3' H3'2 110.3 . .
C2' C3' H3'2 110.3 . .
H3'1 C3' H3'2 108.6 . .
C5' C4' C3' 107(9) . .
C5' C4' H4'1 110.2 . .
C3' C4' H4'1 110.2 . .
C5' C4' H4'2 110.2 . .
C3' C4' H4'2 110.2 . .
H4'1 C4' H4'2 108.5 . .
C4' C5' N1' 96(7) . .
C4' C5' H5'1 112.6 . .
N1' C5' H5'1 112.6 . .
C4' C5' H5'2 112.6 . .
N1' C5' H5'2 112.6 . .
H5'1 C5' H5'2 110.1 . .
C1' N1' C5' 101(8) . .
C1' N1' H2C 111.6 . .
C5' N1' H2C 111.6 . .
C1' N1' H2D 111.6 . .
C5' N1' H2D 111.6 . .
H2C N1' H2D 109.4 . .

loop_
_geom_bond_atom_site_label_1
_geom_bond_atom_site_label_2
_geom_bond_distance
_geom_bond_site_symmetry_2
Pb1 Br2 2.958(7) .
Pb1 Br1 3.030(13) .
Pb1 Br3 3.051(10) 7_565
Pb1 Br3 3.051(10) .
Pb1 Br1 3.072(13) 6_656
C1 C2 1.48(2) .
C1 N1 1.48(2) .
C1 H1A 0.9800 .
C1 H1B 0.9800 .
C2 C3 1.48(2) .
C2 H2A 0.9800 .
C2 H2B 0.9800 .
C3 C4 1.48(2) .
C3 H3A 0.9800 .
C3 H3B 0.9800 .
C4 C5 1.48(2) .
C4 H4A 0.9800 .
C4 H4B 0.9800 .
C5 N1 1.49(2) .
C5 H5A 0.9800 .
C5 H5B 0.9800 .
N1 H1C 0.9000 .
N1 H1D 0.9000 .
C1' C2' 1.48(2) .
C1' N1' 1.48(2) .
C1' H1'1 0.9800 .
C1' H1'2 0.9800 .
C2' C3' 1.49(2) .
C2' H2'1 0.9800 .
C2' H2'2 0.9800 .
C3' C4' 1.48(2) .
C3' H3'1 0.9800 .
C3' H3'2 0.9800 .
C4' C5' 1.48(2) .
C4' H4'1 0.9800 .
C4' H4'2 0.9800 .
C5' N1' 1.49(2) .
C5' H5'1 0.9800 .
C5' H5'2 0.9800 .
N1' H2C 0.9000 .
N1' H2D 0.9000 .

loop_
_geom_hbond_atom_site_label_D
_geom_hbond_atom_site_label_H
_geom_hbond_atom_site_label_A
_geom_hbond_distance_DH
_geom_hbond_distance_HA
_geom_hbond_distance_DA
_geom_hbond_angle_DHA
_geom_hbond_site_symmetry_A
_geom_hbond_publ_flag
C1^a H1A^a Br3 0.98 2.92 3.87(11) 164.9 6_657 yes
C2^a H2A^a Br3 0.98 2.75 3.68(10) 158.6 . yes
C2^a H2B^a Br3 0.98 2.87 3.71(9) 144.4 6_656 yes
N1^a H1C^a Br3 0.90 2.72 3.41(8) 133.4 1_556 yes
C1'^b H1'2^b Br3 0.98 2.75 3.71(10) 167.6 . yes
C2'^b H2'1^b Br3 0.98 2.78 3.50(9) 130.8 6_656 yes
N1'^b H2C^b Br3 0.90 2.74 3.62(9) 165.8 6_657 yes
N1'^b H2D^b Br3 0.90 2.97 3.72(8) 141.5 1_556 yes

loop_
_geom_torsion_atom_site_label_1
_geom_torsion_atom_site_label_2
_geom_torsion_atom_site_label_3
_geom_torsion_atom_site_label_4
_geom_torsion
N1 C1 C2 C3 66(11)
C1 C2 C3 C4 -77(10)
C2 C3 C4 C5 84(9)
C3 C4 C5 N1 -74(11)
C2 C1 N1 C5 -55(11)
C4 C5 N1 C1 57(11)
N1' C1' C2' C3' -64(11)
C1' C2' C3' C4' 57(12)
C2' C3' C4' C5' -67(12)
C3' C4' C5' N1' 77(10)
C2' C1' N1' C5' 78(10)
C4' C5' N1' C1' -80(9)
